data_9009554
loop_
_publ_author_name
'Yamnova, N. A.'
'Pushcharovsky D Yu'
'Voloshin, A. V.'

_publ_section_title
;
 Crystal structure of the tuliokite -
 a new natural Na, Ba, Th carbonate
;
_journal_name_full 'Doklady Akademii Nauk SSSR'
_journal_page_first 99
_journal_page_last 102
_journal_volume 310
_journal_year 1990
_chemical_formula_sum 'C6 H12 Ba Na6 O24 Th'
_chemical_name_mineral Tuliokite
_space_group_IT_number 148
_symmetry_space_group_name_Hall '-R 3'
_symmetry_space_group_name_H-M 'R -3 :H'
_cell_angle_alpha 90
_cell_angle_beta 90
_cell_angle_gamma 120
_cell_formula_units_Z 3
_cell_length_a 14.175
_cell_length_b 14.175
_cell_length_c 8.605
_cell_volume 1497.365
_database_code_amcsd 0012481
_exptl_crystal_density_diffrn 3.245
_cod_original_sg_symbol_H-M 'R -3'
_cod_original_formula_sum 'Ba Na6 Th C6 O24 H12'
_cod_database_code 9009554

loop_
_space_group_symop_operation_xyz
x,y,z
2/3+x,1/3+y,1/3+z
1/3+x,2/3+y,2/3+z
y,-x+y,-z
2/3+y,1/3-x+y,1/3-z
1/3+y,2/3-x+y,2/3-z
-x+y,-x,z
2/3-x+y,1/3-x,1/3+z
1/3-x+y,2/3-x,2/3+z
-x,-y,-z
2/3-x,1/3-y,1/3-z
1/3-x,2/3-y,2/3-z
-y,x-y,z
2/3-y,1/3+x-y,1/3+z
1/3-y,2/3+x-y,2/3+z
x-y,x,-z
2/3+x-y,1/3+x,1/3-z
1/3+x-y,2/3+x,2/3-z

loop_
_atom_site_label
_atom_site_fract_x
_atom_site_fract_y
_atom_site_fract_z
_atom_site_U_iso_or_equiv
_atom_site_type_symbol
_atom_site_attached_hydrogens
Ba 0.00000 0.00000 0.50000 0.03977 Ba 0
Na 0.09410 0.41120 0.87480 0.04331 Na 0
Th 0.00000 0.00000 0.00000 0.02622 Th 0
C 0.14890 0.65890 0.85600 0.03420 C 0
O1 0.20280 0.14080 0.07980 0.03800 O 0
O2 0.07370 0.13570 0.22970 0.03546 O 0
O3 0.27080 0.02450 0.73790 0.03800 O 0
Wat4 0.08930 0.57100 0.21270 0.04179 O 2

loop_
_cod_changelog_entry_id
_cod_changelog_entry_author
_cod_changelog_entry_date
_cod_changelog_entry_text
1
;cod-tools version 3.8.0
Id: cif_guess_AMCSD_atom_types 9574 2023-05-10 09:00:05Z saulius
;
2023-05-10T18:51:55+03:00
;Derived atom types and hydrogen counts
from atom names that follow the AMCSD naming convention
(Wat == water, O-H == hydroxyl).
;

loop_
_cod_related_entry_id
_cod_related_entry_database
_cod_related_entry_code
1 AMCSD 0012481
